data_4000406
_journal_name_full 'Chemistry of Materials'
_journal_paper_doi 10.1021/cm0499242
_journal_year 2004
_chemical_formula_sum 'Se4 Sn2 Sr'
_chemical_formula_weight 640.84
_space_group_IT_number 43
_symmetry_cell_setting 1
_symmetry_space_group_name_Hall 'F 2 -2d'
_symmetry_space_group_name_H-M 'F d d 2'
_atom_sites_solution_hydrogens geom
_atom_sites_solution_primary direct
_atom_sites_solution_secondary difmap
_cell_angle_alpha 90.00
_cell_angle_beta 90.00
_cell_angle_gamma 90.00
_cell_formula_units_Z 32
_cell_length_a 21.8916(12)
_cell_length_b 21.8933(12)
_cell_length_c 13.5470(7)
_cell_measurement_reflns_used ?
_cell_measurement_temperature 293(2)
_cell_measurement_theta_max ?
_cell_measurement_theta_min ?
_cell_volume 6492.8(6)
_diffrn_ambient_temperature 293(2)
_diffrn_detector_area_resol_mean ?
_diffrn_measurement_device_type ?
_diffrn_measurement_method ?
_diffrn_radiation_monochromator graphite
_diffrn_radiation_source 'fine-focus sealed tube'
_diffrn_radiation_type MoK\a
_diffrn_radiation_wavelength 0.71073
_diffrn_reflns_av_R_equivalents 0.0325
_diffrn_reflns_av_sigmaI/netI 0.0625
_diffrn_reflns_limit_h_max 30
_diffrn_reflns_limit_h_min -26
_diffrn_reflns_limit_k_max 21
_diffrn_reflns_limit_k_min -30
_diffrn_reflns_limit_l_max 19
_diffrn_reflns_limit_l_min -19
_diffrn_reflns_number 10960
_diffrn_reflns_theta_max 30.00
_diffrn_reflns_theta_min 2.00
_diffrn_standards_decay_% ?
_diffrn_standards_interval_count ?
_diffrn_standards_interval_time ?
_diffrn_standards_number ?
_exptl_absorpt_coefficient_mu 30.488
_exptl_absorpt_correction_T_max 1.00
_exptl_absorpt_correction_T_min ?
_exptl_absorpt_correction_type sadabs
_exptl_absorpt_process_details 0.60
_exptl_crystal_colour black
_exptl_crystal_density_diffrn 5.245
_exptl_crystal_density_meas ?
_exptl_crystal_density_method 'not measured'
_exptl_crystal_description block
_exptl_crystal_F_000 8768
_exptl_crystal_size_max 0.04
_exptl_crystal_size_mid 0.03
_exptl_crystal_size_min 0.015
_refine_ls_abs_structure_details 'Flack H D (1983), Acta Cryst. A39, 876-881'
_refine_ls_abs_structure_Flack 0.036(14)
_refine_ls_extinction_coef 0.000017(3)
_refine_ls_extinction_expression Fc^*^=kFc[1+0.001xFc^2^\l^3^/sin(2\q)]^-1/4^
_refine_ls_extinction_method SHELXL
_refine_ls_goodness_of_fit_ref 1.308
_refine_ls_hydrogen_treatment mixed
_refine_ls_matrix_type full
_refine_ls_number_parameters 129
_refine_ls_number_reflns 4661
_refine_ls_number_restraints 1
_refine_ls_restrained_S_all 1.308
_refine_ls_R_factor_all 0.0467
_refine_ls_R_factor_gt 0.0331
_refine_ls_shift/su_max 0.053
_refine_ls_shift/su_mean 0.006
_refine_ls_structure_factor_coef Fsqd
_refine_ls_weighting_details 'calc w=1/[\s^2^(Fo^2^)+(0.0050P)^2^+0.0000P] where P=(Fo^2^+2Fc^2^)/3'
_refine_ls_weighting_scheme calc
_refine_ls_wR_factor_gt 0.0992
_refine_ls_wR_factor_ref 0.1044
_reflns_number_gt 3467
_reflns_number_total 4661
_reflns_threshold_expression >2sigma(I)
_cod_original_sg_symbol_H-M Fdd2
_cod_database_code 4000406

loop_
_symmetry_equiv_pos_as_xyz
'x, y, z'
'-x, -y, z'
'x+1/4, -y+1/4, z+1/4'
'-x+1/4, y+1/4, z+1/4'
'x, y+1/2, z+1/2'
'-x, -y+1/2, z+1/2'
'x+1/4, -y+3/4, z+3/4'
'-x+1/4, y+3/4, z+3/4'
'x+1/2, y, z+1/2'
'-x+1/2, -y, z+1/2'
'x+3/4, -y+1/4, z+3/4'
'-x+3/4, y+1/4, z+3/4'
'x+1/2, y+1/2, z'
'-x+1/2, -y+1/2, z'
'x+3/4, -y+3/4, z+1/4'
'-x+3/4, y+3/4, z+1/4'

loop_
_atom_site_label
_atom_site_type_symbol
_atom_site_fract_x
_atom_site_fract_y
_atom_site_fract_z
_atom_site_U_iso_or_equiv
_atom_site_adp_type
_atom_site_occupancy
_atom_site_symmetry_multiplicity
_atom_site_calc_flag
_atom_site_refinement_flags
_atom_site_disorder_assembly
_atom_site_disorder_group
Sr1 Sr 0.5000 0.0000 0.51306(14) 0.0121(3) Uani 1 2 d S . .
Sr2 Sr 0.2500 0.2500 0.76830(13) 0.0120(3) Uani 1 2 d S . .
Sr3 Sr 0.49820(6) 0.25269(3) 0.51406(11) 0.0114(3) Uani 1 1 d . . .
Sn1 Sn 0.42592(4) 0.12519(5) 0.79677(6) 0.02054(19) Uani 1 1 d . . .
Sn2 Sn 0.38735(4) 0.12389(5) 0.26722(6) 0.01938(18) Uani 1 1 d . . .
Sn3 Sn 0.36397(4) 0.12542(4) 0.51706(4) 0.00782(14) Uani 1 1 d . . .
Sn4 Sn 0.56833(4) 0.12543(4) 0.22501(4) 0.00770(15) Uani 1 1 d . . .
Se1 Se 0.46310(4) 0.12572(7) 0.61620(7) 0.0085(2) Uani 1 1 d . . .
Se2 Se 0.37222(5) 0.03435(6) 0.89843(10) 0.0108(3) Uani 1 1 d . . .
Se3 Se 0.37271(5) 0.21595(6) 0.90121(10) 0.0099(3) Uani 1 1 d . . .
Se4 Se 0.28372(5) 0.12689(7) 0.64769(8) 0.0108(2) Uani 1 1 d . . .
Se5 Se 0.46830(4) 0.12445(8) 0.12902(7) 0.0094(3) Uani 1 1 d . . .
Se6 Se 0.37096(6) 0.21454(6) 0.39822(10) 0.0105(3) Uani 1 1 d . . .
Se7 Se 0.37046(6) 0.03471(6) 0.40155(10) 0.0106(3) Uani 1 1 d . . .
Se8 Se 0.53588(4) 0.12698(7) 0.40266(8) 0.0086(2) Uani 1 1 d . . .

loop_
_atom_site_aniso_label
_atom_site_aniso_U_11
_atom_site_aniso_U_22
_atom_site_aniso_U_33
_atom_site_aniso_U_23
_atom_site_aniso_U_13
_atom_site_aniso_U_12
Sr1 0.0106(8) 0.0062(6) 0.0194(8) 0.000 0.000 0.0012(8)
Sr2 0.0134(8) 0.0069(6) 0.0155(8) 0.000 0.000 -0.0006(8)
Sr3 0.0103(7) 0.0074(5) 0.0165(7) 0.0003(4) 0.0013(2) -0.0011(7)
Sn1 0.0225(5) 0.0244(5) 0.0146(3) -0.0001(3) 0.0064(3) -0.0003(4)
Sn2 0.0166(4) 0.0270(5) 0.0146(3) -0.0003(4) 0.0042(3) -0.0004(4)
Sn3 0.0073(3) 0.0069(3) 0.0092(3) 0.0005(3) 0.0004(2) 0.0004(3)
Sn4 0.0068(3) 0.0071(3) 0.0092(3) 0.0004(3) 0.0015(2) 0.0002(3)
Se1 0.0074(5) 0.0086(6) 0.0094(5) 0.0002(5) 0.0002(4) 0.0005(5)
Se2 0.0099(6) 0.0062(7) 0.0162(6) -0.0022(4) -0.0013(5) 0.0014(4)
Se3 0.0083(6) 0.0061(7) 0.0154(6) 0.0010(4) -0.0016(5) -0.0011(4)
Se4 0.0103(5) 0.0094(6) 0.0127(4) -0.0006(5) 0.0041(4) 0.0003(6)
Se5 0.0058(5) 0.0115(7) 0.0108(5) 0.0000(5) 0.0022(4) 0.0005(6)
Se6 0.0114(6) 0.0062(7) 0.0140(6) 0.0018(4) -0.0036(5) -0.0002(4)
Se7 0.0118(7) 0.0063(7) 0.0138(6) -0.0016(4) -0.0027(6) 0.0000(4)
Se8 0.0078(5) 0.0094(6) 0.0086(4) -0.0005(5) 0.0018(4) -0.0002(6)
